data_7152147
loop_
_publ_author_name
'Iaroshenko, Viktor O.'
'Mkrtchyan, Satenik'
'Gevorgyan, Ashot'
'Miliutina, Mariia'
'Villinger, Alexander'
'Volochnyuk, Dmytro'
'Sosnovskikh, Vyacheslav Ya'
'Langer, Peter'

_publ_section_title
;
 2,3-unsubstituted chromones and their enaminone precursors as versatile
 reagents for the synthesis of fused pyridines.
;
_journal_issue 4
_journal_name_full 'Organic &amp; biomolecular chemistry'
_journal_page_first 890
_journal_page_last 894
_journal_paper_doi 10.1039/c1ob06494k
_journal_volume 10
_journal_year 2012
_chemical_formula_moiety 'C19 H15 N3 O2'
_chemical_formula_sum 'C19 H15 N3 O2'
_chemical_formula_weight 317.34
_chemical_name_systematic
;
?
;
_space_group_IT_number 14
_symmetry_cell_setting monoclinic
_symmetry_Int_Tables_number 14
_symmetry_space_group_name_Hall '-P 2ybc'
_symmetry_space_group_name_H-M 'P 1 21/c 1'
_atom_sites_solution_hydrogens geom
_atom_sites_solution_primary direct
_atom_sites_solution_secondary difmap
_audit_creation_method SHELXL-97
_cell_angle_alpha 90.00
_cell_angle_beta 111.013(2)
_cell_angle_gamma 90.00
_cell_formula_units_Z 4
_cell_length_a 13.5332(7)
_cell_length_b 11.4883(6)
_cell_length_c 10.2680(5)
_cell_measurement_reflns_used 2563
_cell_measurement_temperature 173(2)
_cell_measurement_theta_max 50.294
_cell_measurement_theta_min 5.535
_cell_volume 1490.24(13)
_computing_cell_refinement 'Bruker Apex v2.0-2'
_computing_data_collection 'Bruker Apex v2.0-2'
_computing_data_reduction 'Bruker SAINT'
_computing_molecular_graphics 'ORTEP-3 (Farrugia, 1997)'
_computing_publication_material SHELXL-97
_computing_structure_refinement 'SHELXL-97 (Sheldrick, 1997)'
_computing_structure_solution 'SHELXS-97 (Sheldrick, 1997)'
_diffrn_ambient_temperature 173(2)
_diffrn_measured_fraction_theta_full 1.000
_diffrn_measured_fraction_theta_max 1.000
_diffrn_measurement_device_type 'Bruker-Nonius Apex X8-CCD-diffractometer'
_diffrn_measurement_method 'phi and psi scans'
_diffrn_radiation_monochromator graphite
_diffrn_radiation_source 'sealed tube'
_diffrn_radiation_type MoK\a
_diffrn_radiation_wavelength 0.71073
_diffrn_reflns_av_R_equivalents 0.0571
_diffrn_reflns_av_sigmaI/netI 0.0581
_diffrn_reflns_limit_h_max 19
_diffrn_reflns_limit_h_min -19
_diffrn_reflns_limit_k_max 12
_diffrn_reflns_limit_k_min -16
_diffrn_reflns_limit_l_max 14
_diffrn_reflns_limit_l_min -14
_diffrn_reflns_number 17580
_diffrn_reflns_theta_full 30.00
_diffrn_reflns_theta_max 30.00
_diffrn_reflns_theta_min 2.40
_exptl_absorpt_coefficient_mu 0.094
_exptl_absorpt_correction_T_max 0.9925
_exptl_absorpt_correction_T_min 0.9722
_exptl_absorpt_correction_type multi-scan
_exptl_absorpt_process_details '(SADABS; Sheldrick, 2004)'
_exptl_crystal_colour yellow
_exptl_crystal_density_diffrn 1.414
_exptl_crystal_density_method 'not measured'
_exptl_crystal_description block
_exptl_crystal_F_000 664
_exptl_crystal_size_max 0.30
_exptl_crystal_size_mid 0.28
_exptl_crystal_size_min 0.08
_refine_diff_density_max 0.220
_refine_diff_density_min -0.282
_refine_diff_density_rms 0.060
_refine_ls_extinction_method none
_refine_ls_goodness_of_fit_ref 1.022
_refine_ls_hydrogen_treatment mixed
_refine_ls_matrix_type full
_refine_ls_number_parameters 226
_refine_ls_number_reflns 4342
_refine_ls_number_restraints 0
_refine_ls_restrained_S_all 1.022
_refine_ls_R_factor_all 0.0947
_refine_ls_R_factor_gt 0.0494
_refine_ls_shift/su_max 0.000
_refine_ls_shift/su_mean 0.000
_refine_ls_structure_factor_coef Fsqd
_refine_ls_weighting_details 'calc w=1/[\s^2^(Fo^2^)+(0.0534P)^2^+0.0000P] where P=(Fo^2^+2Fc^2^)/3'
_refine_ls_weighting_scheme calc
_refine_ls_wR_factor_gt 0.1064
_refine_ls_wR_factor_ref 0.1206
_reflns_number_gt 2638
_reflns_number_total 4342
_reflns_threshold_expression >2\s(I)
_cod_data_source_file c1ob06494k.txt
_cod_data_source_block is_ag132
_cod_original_sg_symbol_H-M 'P 21/c'
_cod_database_code 7152147

loop_
_symmetry_equiv_pos_as_xyz
'x, y, z'
'-x, y+1/2, -z+1/2'
'-x, -y, -z'
'x, -y-1/2, z-1/2'

loop_
_atom_site_label
_atom_site_type_symbol
_atom_site_fract_x
_atom_site_fract_y
_atom_site_fract_z
_atom_site_U_iso_or_equiv
_atom_site_adp_type
_atom_site_occupancy
_atom_site_symmetry_multiplicity
_atom_site_calc_flag
_atom_site_refinement_flags
N1 N -0.02599(9) 0.64526(10) 0.26090(12) 0.0262(3) Uani 1 1 d .
N2 N 0.01499(9) 0.72596(10) 0.37075(12) 0.0285(3) Uani 1 1 d .
N3 N 0.15486(9) 0.71923(9) 0.59216(12) 0.0260(3) Uani 1 1 d .
O1 O -0.01295(8) 0.44670(8) 0.23194(11) 0.0370(3) Uani 1 1 d .
O2 O 0.23555(9) 0.90050(9) 0.73724(11) 0.0348(3) Uani 1 1 d .
C1 C 0.01659(10) 0.53544(11) 0.30259(15) 0.0268(3) Uani 1 1 d .
C2 C 0.09390(10) 0.55170(11) 0.44115(15) 0.0249(3) Uani 1 1 d .
C3 C 0.16113(11) 0.47845(12) 0.54161(15) 0.0270(3) Uani 1 1 d .
H3 H 0.1637 0.3973 0.5250 0.032 Uiso 1 1 calc R
C4 C 0.22380(11) 0.52731(12) 0.66562(15) 0.0267(3) Uani 1 1 d .
H4 H 0.2699 0.4792 0.7368 0.032 Uiso 1 1 calc R
C5 C 0.22079(10) 0.64840(12) 0.68899(14) 0.0248(3) Uani 1 1 d .
C6 C 0.09280(10) 0.66853(11) 0.47435(14) 0.0252(3) Uani 1 1 d .
C7 C -0.12843(11) 0.66772(11) 0.16078(14) 0.0252(3) Uani 1 1 d .
C8 C -0.16458(12) 0.60470(12) 0.03746(15) 0.0300(3) Uani 1 1 d .
H8 H -0.1192 0.5514 0.0156 0.036 Uiso 1 1 calc R
C9 C -0.26732(12) 0.62042(13) -0.05308(15) 0.0341(4) Uani 1 1 d .
H9 H -0.2930 0.5759 -0.1365 0.041 Uiso 1 1 calc R
C10 C -0.33330(12) 0.69961(13) -0.02441(16) 0.0338(4) Uani 1 1 d .
H10 H -0.4042 0.7089 -0.0868 0.041 Uiso 1 1 calc R
C11 C -0.29502(12) 0.76548(13) 0.09628(15) 0.0321(3) Uani 1 1 d .
H11 H -0.3394 0.8219 0.1151 0.039 Uiso 1 1 calc R
C12 C -0.19296(11) 0.75005(12) 0.18962(15) 0.0288(3) Uani 1 1 d .
H12 H -0.1672 0.7952 0.2725 0.035 Uiso 1 1 calc R
C13 C 0.28951(10) 0.70361(12) 0.81982(14) 0.0248(3) Uani 1 1 d .
C14 C 0.35369(11) 0.63679(13) 0.93287(15) 0.0283(3) Uani 1 1 d .
H14 H 0.3510 0.5545 0.9236 0.034 Uiso 1 1 calc R
C15 C 0.42044(11) 0.68384(13) 1.05665(15) 0.0295(3) Uani 1 1 d .
C16 C 0.42372(11) 0.80453(13) 1.06840(15) 0.0322(3) Uani 1 1 d .
H16 H 0.4693 0.8395 1.1523 0.039 Uiso 1 1 calc R
C17 C 0.36241(12) 0.87414(13) 0.96108(16) 0.0326(3) Uani 1 1 d .
H17 H 0.3667 0.9564 0.9715 0.039 Uiso 1 1 calc R
C18 C 0.29398(11) 0.82566(12) 0.83698(15) 0.0274(3) Uani 1 1 d .
C19 C 0.48648(12) 0.60703(14) 1.17475(16) 0.0378(4) Uani 1 1 d .
H19A H 0.4571 0.6078 1.2492 0.057 Uiso 1 1 calc R
H19B H 0.5594 0.6361 1.2112 0.057 Uiso 1 1 calc R
H19C H 0.4859 0.5273 1.1406 0.057 Uiso 1 1 calc R
H2 H 0.1907(15) 0.8537(19) 0.667(2) 0.072(6) Uiso 1 1 d .
H1 H 0.0238(14) 0.8030(18) 0.3421(19) 0.064(6) Uiso 1 1 d .

loop_
_atom_site_aniso_label
_atom_site_aniso_U_11
_atom_site_aniso_U_22
_atom_site_aniso_U_33
_atom_site_aniso_U_23
_atom_site_aniso_U_13
_atom_site_aniso_U_12
N1 0.0294(6) 0.0189(6) 0.0269(6) -0.0026(5) 0.0059(5) -0.0006(5)
N2 0.0327(7) 0.0186(6) 0.0290(7) -0.0011(5) 0.0049(5) -0.0014(5)
N3 0.0284(6) 0.0206(6) 0.0286(6) 0.0004(5) 0.0097(5) -0.0008(5)
O1 0.0392(6) 0.0229(5) 0.0434(6) -0.0084(5) 0.0083(5) 0.0019(5)
O2 0.0461(7) 0.0229(5) 0.0320(6) 0.0004(4) 0.0100(5) 0.0007(5)
C1 0.0263(7) 0.0213(7) 0.0347(8) -0.0002(6) 0.0134(6) 0.0011(6)
C2 0.0241(7) 0.0210(6) 0.0314(7) -0.0003(6) 0.0121(6) 0.0006(5)
C3 0.0290(7) 0.0192(6) 0.0352(8) 0.0019(6) 0.0146(6) 0.0019(5)
C4 0.0260(7) 0.0219(7) 0.0310(8) 0.0048(6) 0.0088(6) 0.0037(5)
C5 0.0232(7) 0.0248(7) 0.0295(7) 0.0014(6) 0.0130(6) -0.0001(5)
C6 0.0260(7) 0.0212(7) 0.0298(7) 0.0026(6) 0.0118(6) 0.0001(5)
C7 0.0284(7) 0.0215(6) 0.0259(7) 0.0032(5) 0.0099(6) -0.0030(6)
C8 0.0367(8) 0.0272(7) 0.0273(8) 0.0005(6) 0.0129(7) 0.0004(6)
C9 0.0418(9) 0.0320(8) 0.0251(8) 0.0009(6) 0.0078(7) -0.0054(7)
C10 0.0307(8) 0.0348(8) 0.0310(8) 0.0058(7) 0.0052(7) -0.0027(7)
C11 0.0313(8) 0.0298(8) 0.0358(8) 0.0053(6) 0.0128(7) 0.0044(6)
C12 0.0323(8) 0.0258(7) 0.0287(8) -0.0002(6) 0.0115(6) -0.0008(6)
C13 0.0241(7) 0.0252(7) 0.0282(7) 0.0011(6) 0.0130(6) 0.0005(6)
C14 0.0280(8) 0.0263(7) 0.0329(8) 0.0011(6) 0.0137(6) 0.0009(6)
C15 0.0235(7) 0.0371(8) 0.0293(8) 0.0008(6) 0.0110(6) 0.0025(6)
C16 0.0302(8) 0.0379(8) 0.0296(8) -0.0055(7) 0.0122(6) -0.0019(7)
C17 0.0385(9) 0.0276(7) 0.0352(8) -0.0049(6) 0.0174(7) -0.0030(6)
C18 0.0299(8) 0.0261(7) 0.0293(8) 0.0021(6) 0.0143(6) 0.0013(6)
C19 0.0342(9) 0.0429(9) 0.0331(8) -0.0005(7) 0.0083(7) 0.0027(7)

loop_
_atom_type_symbol
_atom_type_description
_atom_type_scat_dispersion_real
_atom_type_scat_dispersion_imag
_atom_type_scat_source
C C 0.0033 0.0016 'International Tables Vol C Tables 4.2.6.8 and 6.1.1.4'
H H 0.0000 0.0000 'International Tables Vol C Tables 4.2.6.8 and 6.1.1.4'
N N 0.0061 0.0033 'International Tables Vol C Tables 4.2.6.8 and 6.1.1.4'
O O 0.0106 0.0060 'International Tables Vol C Tables 4.2.6.8 and 6.1.1.4'

loop_
_geom_angle_atom_site_label_1
_geom_angle_atom_site_label_2
_geom_angle_atom_site_label_3
_geom_angle
C1 N1 N2 110.46(11)
C1 N1 C7 125.21(11)
N2 N1 C7 117.42(11)
C6 N2 N1 106.08(11)
C6 N2 H1 122.7(11)
N1 N2 H1 114.9(11)
C6 N3 C5 116.17(12)
C18 O2 H2 105.2(13)
O1 C1 N1 123.98(13)
O1 C1 C2 130.89(13)
N1 C1 C2 105.07(11)
C6 C2 C3 117.79(12)
C6 C2 C1 107.44(12)
C3 C2 C1 134.73(13)
C4 C3 C2 117.65(12)
C4 C3 H3 121.2
C2 C3 H3 121.2
C3 C4 C5 120.94(12)
C3 C4 H4 119.5
C5 C4 H4 119.5
N3 C5 C4 121.41(12)
N3 C5 C13 116.58(12)
C4 C5 C13 122.02(12)
N3 C6 N2 123.59(12)
N3 C6 C2 125.95(12)
N2 C6 C2 110.41(12)
C8 C7 C12 120.47(13)
C8 C7 N1 119.91(12)
C12 C7 N1 119.58(12)
C9 C8 C7 119.17(14)
C9 C8 H8 120.4
C7 C8 H8 120.4
C10 C9 C8 121.06(14)
C10 C9 H9 119.5
C8 C9 H9 119.5
C9 C10 C11 119.26(14)
C9 C10 H10 120.4
C11 C10 H10 120.4
C12 C11 C10 120.74(14)
C12 C11 H11 119.6
C10 C11 H11 119.6
C11 C12 C7 119.21(14)
C11 C12 H12 120.4
C7 C12 H12 120.4
C14 C13 C18 117.00(12)
C14 C13 C5 121.29(12)
C18 C13 C5 121.70(12)
C15 C14 C13 123.71(13)
C15 C14 H14 118.1
C13 C14 H14 118.1
C14 C15 C16 117.43(13)
C14 C15 C19 121.06(14)
C16 C15 C19 121.51(13)
C17 C16 C15 121.30(14)
C17 C16 H16 119.4
C15 C16 H16 119.4
C16 C17 C18 120.84(13)
C16 C17 H17 119.6
C18 C17 H17 119.6
O2 C18 C17 117.00(13)
O2 C18 C13 123.30(12)
C17 C18 C13 119.69(13)
C15 C19 H19A 109.5
C15 C19 H19B 109.5
H19A C19 H19B 109.5
C15 C19 H19C 109.5
H19A C19 H19C 109.5
H19B C19 H19C 109.5

loop_
_geom_bond_atom_site_label_1
_geom_bond_atom_site_label_2
_geom_bond_distance
N1 C1 1.3894(16)
N1 N2 1.4110(15)
N1 C7 1.4223(17)
N2 C6 1.3684(17)
N2 H1 0.95(2)
N3 C6 1.3339(17)
N3 C5 1.3456(17)
O1 C1 1.2318(16)
O2 C18 1.3537(17)
O2 H2 0.93(2)
C1 C2 1.444(2)
C2 C6 1.3862(18)
C2 C3 1.3881(19)
C3 C4 1.3716(19)
C3 H3 0.9500
C4 C5 1.4147(19)
C4 H4 0.9500
C5 C13 1.4751(19)
C7 C8 1.3865(19)
C7 C12 1.3895(19)
C8 C9 1.379(2)
C8 H8 0.9500
C9 C10 1.378(2)
C9 H9 0.9500
C10 C11 1.384(2)
C10 H10 0.9500
C11 C12 1.381(2)
C11 H11 0.9500
C12 H12 0.9500
C13 C14 1.4029(19)
C13 C18 1.4118(19)
C14 C15 1.3785(19)
C14 H14 0.9500
C15 C16 1.391(2)
C15 C19 1.507(2)
C16 C17 1.373(2)
C16 H16 0.9500
C17 C18 1.395(2)
C17 H17 0.9500
C19 H19A 0.9800
C19 H19B 0.9800
C19 H19C 0.9800

loop_
_geom_torsion_atom_site_label_1
_geom_torsion_atom_site_label_2
_geom_torsion_atom_site_label_3
_geom_torsion_atom_site_label_4
_geom_torsion
C1 N1 N2 C6 7.37(15)
C7 N1 N2 C6 159.84(11)
N2 N1 C1 O1 172.76(13)
C7 N1 C1 O1 22.9(2)
N2 N1 C1 C2 -4.72(15)
C7 N1 C1 C2 -154.58(12)
O1 C1 C2 C6 -176.91(15)
N1 C1 C2 C6 0.32(15)
O1 C1 C2 C3 0.5(3)
N1 C1 C2 C3 177.76(14)
C6 C2 C3 C4 -1.58(19)
C1 C2 C3 C4 -178.82(14)
C2 C3 C4 C5 -0.9(2)
C6 N3 C5 C4 0.35(18)
C6 N3 C5 C13 -179.82(11)
C3 C4 C5 N3 1.6(2)
C3 C4 C5 C13 -178.24(12)
C5 N3 C6 N2 174.00(12)
C5 N3 C6 C2 -3.1(2)
N1 N2 C6 N3 175.38(12)
N1 N2 C6 C2 -7.10(15)
C3 C2 C6 N3 3.8(2)
C1 C2 C6 N3 -178.23(13)
C3 C2 C6 N2 -173.63(12)
C1 C2 C6 N2 4.32(15)
C1 N1 C7 C8 -44.09(19)
N2 N1 C7 C8 167.91(12)
C1 N1 C7 C12 133.70(14)
N2 N1 C7 C12 -14.30(18)
C12 C7 C8 C9 -3.3(2)
N1 C7 C8 C9 174.47(12)
C7 C8 C9 C10 1.6(2)
C8 C9 C10 C11 1.0(2)
C9 C10 C11 C12 -2.0(2)
C10 C11 C12 C7 0.3(2)
C8 C7 C12 C11 2.3(2)
N1 C7 C12 C11 -175.45(12)
N3 C5 C13 C14 173.74(12)
C4 C5 C13 C14 -6.4(2)
N3 C5 C13 C18 -6.42(18)
C4 C5 C13 C18 173.42(13)
C18 C13 C14 C15 -0.8(2)
C5 C13 C14 C15 179.04(13)
C13 C14 C15 C16 -0.2(2)
C13 C14 C15 C19 179.32(13)
C14 C15 C16 C17 0.3(2)
C19 C15 C16 C17 -179.19(14)
C15 C16 C17 C18 0.6(2)
C16 C17 C18 O2 179.25(12)
C16 C17 C18 C13 -1.6(2)
C14 C13 C18 O2 -179.24(12)
C5 C13 C18 O2 0.9(2)
C14 C13 C18 C17 1.69(19)
C5 C13 C18 C17 -178.16(13)
